data_1540277
loop_
_publ_author_name
'Liang, J.-K.'
'Zhang, Y.L.'
'Ni, Y.M.'
'Huang, J.Q.'
'Che, G.-C.'
'Xie, S.-S.'
'Cheng Xiangrong'

_publ_section_title
;
 Crystal structure and superconductivity of Tl Ba2 Ca2 Cu3 O8.5
;
_journal_name_full 'Modern Physics Letters B'
_journal_page_first 561
_journal_page_last 569
_journal_volume 3
_journal_year 1989
_chemical_formula_sum 'Ba2 Ca2 Cu3 O8.5 Tl'
_chemical_name_systematic 'Tl Ba2 Ca2 Cu3 O8.5'
_space_group_IT_number 123
_symmetry_space_group_name_Hall '-P 4 2'
_symmetry_space_group_name_H-M 'P 4/m m m'
_cell_angle_alpha 90
_cell_angle_beta 90
_cell_angle_gamma 90
_cell_formula_units_Z 1
_cell_length_a 3.847
_cell_length_b 3.847
_cell_length_c 15.89
_cell_volume 235.163
_citation_journal_id_ASTM MPLBET
_cod_data_source_file Liang_MPLBET_1989_1877.cif
_cod_data_source_block Ba2Ca2Cu3O8.5Tl1
_cod_original_cell_volume 235.1626
_cod_original_formula_sum 'Ba2 Ca2 Cu3 O8.5 Tl1'
_cod_database_code 1540277

loop_
_symmetry_equiv_pos_as_xyz
x,y,z
-y,x,z
-x,-y,z
y,-x,z
x,-y,-z
y,x,-z
-x,y,-z
-y,-x,-z
-x,-y,-z
y,-x,-z
x,y,-z
-y,x,-z
-x,y,z
-y,-x,z
x,-y,z
y,x,z

loop_
_atom_site_label
_atom_site_type_symbol
_atom_site_fract_x
_atom_site_fract_y
_atom_site_fract_z
_atom_site_occupancy
_atom_site_U_iso_or_equiv
O3 O-2 0 0 0.325 0.945 0.0
Cu2 Cu+2 0 0 0.2 1 0.0
Cu1 Cu+2 0 0 0 1 0.0
Ba1 Ba+2 0.5 0.5 0.32 1 0.0
O4 O-2 0.5 0.5 0.5 0.945 0.0
Ca1 Ca+2 0.5 0.5 0.1 1 0.0
O1 O-2 0 0.5 0 0.945 0.0
Tl1 Tl+3 0 0 0.5 1 0.0
O2 O-2 0 0.5 0.2 0.945 0.0
